data_4350665
loop_
_publ_author_name
'Anwar, Muhammad U.'
'Dawe, Louise N.'
'Parsons, Stewart R.'
'Tandon, Santokh S.'
'Thompson, Laurence K.'
'Dey, Subrata K.'
'Mereacre, Valeriu'
'Reiff, William M.'
'Bunge, Scott D.'

_publ_section_title
;
 Oligonuclear Fe complexes (Fe, Fe4, Fe6, Fe9) derived from tritopic
 pyridine bis-hydrazone ligands-structural, magnetic, and M\"ossbauer
 studies.
;
_journal_issue 9
_journal_name_full 'Inorganic chemistry'
_journal_page_first 4655
_journal_page_last 4668
_journal_paper_doi 10.1021/ic500348k
_journal_volume 53
_journal_year 2014
_chemical_formula_moiety 'C114 H84 Cl6 Fe7.47 N54 O12, 6(Cl O4)'
_chemical_formula_sum 'C114 H84 Cl12 Fe7.47 N54 O36'
_chemical_formula_weight 3628.21
_space_group_crystal_system tetragonal
_space_group_IT_number 86
_space_group_name_Hall '-P 4bc'
_space_group_name_H-M_alt 'P 42/n :2'
_atom_sites_solution_hydrogens geom
_atom_sites_solution_primary direct
_atom_sites_solution_secondary difmap
_audit_creation_date 2013-09-06
_audit_creation_method
;
  Olex2 1.2
  (compiled Apr 23 2013 17:59:47, GUI svn.r4466)
;
_cell_angle_alpha 90
_cell_angle_beta 90
_cell_angle_gamma 90
_cell_formula_units_Z 2
_cell_length_a 20.2231(8)
_cell_length_b 20.2231(8)
_cell_length_c 22.415(2)
_cell_measurement_reflns_used 5485
_cell_measurement_temperature 193(2)
_cell_measurement_theta_max 25.286
_cell_measurement_theta_min 2.309
_cell_volume 9167.1(10)
_computing_cell_refinement 'SAINT (Siemens ,1995)'
_computing_data_collection 'SMART (Siemens, 1993)'
_computing_data_reduction 'SAINT (Siemens ,1995)'
_computing_molecular_graphics
;
O. V. Dolomanov, L. J. Bourhis, R. J. Gildea, J. A. K. Howard and H. Puschmann,
OLEX2: a complete structure solution, refinement and analysis program.
J. Appl. Cryst. (2009). 42, 339-341.
;
_computing_publication_material
;
O. V. Dolomanov, L. J. Bourhis, R. J. Gildea, J. A. K. Howard and H. Puschmann,
OLEX2: a complete structure solution, refinement and analysis program.
J. Appl. Cryst. (2009). 42, 339-341.
;
_computing_structure_refinement
;
SHELXL-2013, G.M. Sheldrick, Acta Cryst.
(2008). A64, 112-122
;
_computing_structure_solution
;
SHELXS, G.M. Sheldrick, Acta Cryst.
(2008). A64, 112-122
;
_diffrn_ambient_temperature 193(2)
_diffrn_measured_fraction_theta_full 0.998
_diffrn_measured_fraction_theta_max 0.995
_diffrn_measurement_device_type 'Bruker P4'
_diffrn_measurement_method '\w scans'
_diffrn_radiation_monochromator graphite
_diffrn_radiation_type MoK\a
_diffrn_radiation_wavelength 0.71073
_diffrn_reflns_av_R_equivalents 0.0694
_diffrn_reflns_av_unetI/netI 0.0372
_diffrn_reflns_Laue_measured_fraction_full 0.998
_diffrn_reflns_Laue_measured_fraction_max 0.995
_diffrn_reflns_limit_h_max 25
_diffrn_reflns_limit_h_min -25
_diffrn_reflns_limit_k_max 25
_diffrn_reflns_limit_k_min -25
_diffrn_reflns_limit_l_max 27
_diffrn_reflns_limit_l_min -28
_diffrn_reflns_number 69540
_diffrn_reflns_point_group_measured_fraction_full 0.998
_diffrn_reflns_point_group_measured_fraction_max 0.995
_diffrn_reflns_theta_full 25.242
_diffrn_reflns_theta_max 26.45
_diffrn_reflns_theta_min 0.91
_exptl_absorpt_coefficient_mu 0.824
_exptl_absorpt_correction_T_max 0.7489
_exptl_absorpt_correction_T_min 0.6699
_exptl_absorpt_correction_type multi-scan
_exptl_absorpt_process_details 'SADABS (Siemens, 1996)'
_exptl_crystal_colour red
_exptl_crystal_density_diffrn 1.314
_exptl_crystal_description prism
_exptl_crystal_F_000 3664.3
_exptl_crystal_size_max 0.44
_exptl_crystal_size_mid 0.33
_exptl_crystal_size_min 0.31
_refine_diff_density_max 1.084
_refine_diff_density_min -0.429
_refine_diff_density_rms 0.122
_refine_ls_extinction_method none
_refine_ls_goodness_of_fit_ref 1.054
_refine_ls_hydrogen_treatment constr
_refine_ls_matrix_type full
_refine_ls_number_parameters 532
_refine_ls_number_reflns 9413
_refine_ls_number_restraints 18
_refine_ls_restrained_S_all 1.063
_refine_ls_R_factor_all 0.1102
_refine_ls_R_factor_gt 0.0763
_refine_ls_shift/su_max 0.004
_refine_ls_shift/su_mean 0.000
_refine_ls_structure_factor_coef Fsqd
_refine_ls_weighting_details 'w=1/[\s^2^(Fo^2^)+(0.1701P)^2^] where P=(Fo^2^+2Fc^2^)/3'
_refine_ls_weighting_scheme calc
_refine_ls_wR_factor_gt 0.2237
_refine_ls_wR_factor_ref 0.2484
_reflns_Friedel_coverage 0.000
_reflns_number_gt 6115
_reflns_number_total 9413
_reflns_threshold_expression 'I > 2\s(I)'
_cod_data_source_file ic500348k_si_002.cif
_cod_data_source_block Complex_4b
_cod_original_cell_volume 9167.1(11)
_cod_original_sg_symbol_H-M 'P 42/n'
_cod_database_code 4350665
_olex2_refinement_description
;
1. Fixed Uiso
 At 1.2 times of:
  All C(H) groups, All N(H,H) groups
2. Uiso/Uaniso restraints and constraints
Cl3 \\sim O7 \\sim O6 \\sim O5: within 1.7A with sigma of 0.004 and sigma 
for terminal atoms of 0.008
3. Others
 Fixed Sof: Cl3(0.5) O4(0.5) O5(0.5) O6(0.5) O7(0.5)
4.a Aromatic/amide H refined with riding coordinates:
 C1(H1), C2(H2), C3(H3), C4(H4), C9(H9), C11(H11), C13(H13), C14(H14),
 C15(H15), C16(H16), C20(H20), C21(H21), C22(H22), C23(H23), C28(H28)
4.b X=CH2 refined with riding coordinates:
 N2(H2A,H2B), N7(H7A,H7B), N11(H11A,H11B)
;
_smtbx_masks_special_details
;
The OLEX2 solvent masking procedure was applied to recover 590 electrons per 
unit cell in one void (total volume 2772.8 ^A^3) that is 295 electrons 
per formula unit. The application of a solvent mask gave a significant 
improvement in the data statistics, however, this report is only intended 
to support the gross connectivity in the core of the structure.  Charge
balance has not been achieved and there is some question about the identity
of the atom at the site identified as Fe2, which refined to an occupancy of
0.617(3).
;

loop_
_space_group_symop_operation_xyz
'x, y, z'
'-x+1/2, -y+1/2, z'
'-y, x+1/2, z+1/2'
'y+1/2, -x, z+1/2'
'-x, -y, -z'
'x-1/2, y-1/2, -z'
'y, -x-1/2, -z-1/2'
'-y-1/2, x, -z-1/2'

loop_
_atom_site_label
_atom_site_type_symbol
_atom_site_fract_x
_atom_site_fract_y
_atom_site_fract_z
_atom_site_U_iso_or_equiv
_atom_site_adp_type
_atom_site_occupancy
_atom_site_site_symmetry_order
_atom_site_calc_flag
_atom_site_refinement_flags_posn
_atom_site_refinement_flags_adp
_atom_site_refinement_flags_occupancy
_atom_site_disorder_assembly
_atom_site_disorder_group
Fe1 Fe 0.73350(4) 0.48904(3) 0.29069(3) 0.0471(2) Uani 1 1 d . . . . .
Fe2 Fe 0.60162(5) 0.62728(5) 0.27259(4) 0.0372(4) Uani 0.617(3) 1 d . . . . .
Fe3 Fe 0.7500 0.7500 0.2500 0.0279(3) Uani 1 4 d S T P . .
Cl1 Cl 0.57221(7) 0.69968(7) 0.55468(5) 0.0648(4) Uani 1 1 d . . . . .
Cl2 Cl 0.7500 0.7500 -0.04104(7) 0.0652(5) Uani 1 2 d S T P . .
Cl4 Cl 0.40190(8) 0.41308(10) 0.04609(7) 0.0812(5) Uani 1 1 d . . . . .
O1 O 0.67573(15) 0.56480(14) 0.31903(13) 0.0409(7) Uani 1 1 d . . . . .
O2 O 0.78247(18) 0.53728(16) 0.22547(13) 0.0496(8) Uani 1 1 d . . . . .
O3 O 0.67722(14) 0.68155(13) 0.22611(13) 0.0374(7) Uani 1 1 d . . . . .
O8 O 0.3684(3) 0.4300(4) 0.0992(2) 0.144(3) Uani 1 1 d . . . . .
O9 O 0.4690(2) 0.4338(3) 0.0481(2) 0.1022(17) Uani 1 1 d . . . . .
O10 O 0.4008(3) 0.3425(3) 0.0375(3) 0.115(2) Uani 1 1 d . . . . .
O11 O 0.3701(3) 0.4410(3) -0.0040(2) 0.1131(19) Uani 1 1 d . . . . .
N1 N 0.8175(2) 0.42533(19) 0.3053(2) 0.0581(11) Uani 1 1 d . . . . .
N2 N 0.8314(2) 0.4828(3) 0.4567(2) 0.0724(15) Uani 1 1 d . . . . .
H2A H 0.8106 0.5099 0.4795 0.087 Uiso 1 1 calc R U . . .
H2B H 0.8639 0.4600 0.4706 0.087 Uiso 1 1 calc R U . . .
N3 N 0.7645(2) 0.50806(18) 0.37359(17) 0.0469(9) Uani 1 1 d . . . . .
N4 N 0.72769(19) 0.55196(18) 0.40962(17) 0.0443(9) Uani 1 1 d . . . . .
N5 N 0.59920(16) 0.65895(18) 0.36156(15) 0.0366(8) Uani 1 1 d . . . . .
N6 N 0.6609(2) 0.41658(19) 0.31723(19) 0.0568(11) Uani 1 1 d . . . . .
N7 N 0.6286(3) 0.3774(2) 0.1637(2) 0.0789(16) Uani 1 1 d . . . . .
H7A H 0.6424 0.3910 0.1296 0.095 Uiso 1 1 calc R U . . .
H7B H 0.5997 0.3463 0.1656 0.095 Uiso 1 1 calc R U . . .
N8 N 0.6959(2) 0.45189(19) 0.21430(17) 0.0512(10) Uani 1 1 d . . . . .
N9 N 0.7191(2) 0.47620(18) 0.15960(18) 0.0515(10) Uani 1 1 d . . . . .
N10 N 0.5284(2) 0.5404(3) 0.2733(2) 0.0682(14) Uani 1 1 d . . . . .
N11 N 0.5536(2) 0.5243(2) 0.11527(18) 0.0591(12) Uani 1 1 d . . . . .
H11A H 0.5775 0.5435 0.0887 0.071 Uiso 1 1 calc R U . . .
H11B H 0.5274 0.4927 0.1052 0.071 Uiso 1 1 calc R U . . .
N12 N 0.5958(2) 0.59125(19) 0.18909(17) 0.0464(9) Uani 1 1 d . . . . .
N13 N 0.63130(19) 0.62429(18) 0.14531(18) 0.0453(9) Uani 1 1 d . . . . .
N14 N 0.7500 0.7500 0.15764(19) 0.0290(9) Uani 1 2 d S T P . .
C1 C 0.8450(4) 0.3868(3) 0.2637(3) 0.0769(19) Uani 1 1 d . . . . .
H1 H 0.8245 0.3827 0.2267 0.092 Uiso 1 1 calc R U . . .
C2 C 0.9023(5) 0.3532(3) 0.2743(4) 0.098(3) Uani 1 1 d . . . . .
H2 H 0.9206 0.3267 0.2447 0.117 Uiso 1 1 calc R U . . .
C3 C 0.9322(4) 0.3582(3) 0.3270(4) 0.085(2) Uani 1 1 d . . . . .
H3 H 0.9716 0.3357 0.3337 0.102 Uiso 1 1 calc R U . . .
C4 C 0.9054(4) 0.3967(3) 0.3722(3) 0.082(2) Uani 1 1 d . . . . .
H4 H 0.9253 0.4005 0.4095 0.098 Uiso 1 1 calc R U . . .
C5 C 0.8470(3) 0.4292(2) 0.3582(3) 0.0638(15) Uani 1 1 d . . . . .
C6 C 0.8137(3) 0.4761(2) 0.4011(2) 0.0522(12) Uani 1 1 d . . . . .
C7 C 0.6827(2) 0.57745(19) 0.37529(18) 0.0352(9) Uani 1 1 d . . . . .
C8 C 0.6362(2) 0.6257(2) 0.40160(19) 0.0360(9) Uani 1 1 d . . . . .
C9 C 0.6282(2) 0.6367(2) 0.46215(19) 0.0405(10) Uani 1 1 d . . . . .
H9 H 0.6528 0.6133 0.4901 0.049 Uiso 1 1 calc R U . . .
C10 C 0.5826(2) 0.6836(2) 0.47968(19) 0.0413(10) Uani 1 1 d . . . . .
C11 C 0.5449(2) 0.7182(2) 0.4384(2) 0.0431(10) Uani 1 1 d . . . . .
H11 H 0.5140 0.7497 0.4503 0.052 Uiso 1 1 calc R U . . .
C12 C 0.5554(2) 0.7039(2) 0.3789(2) 0.0408(10) Uani 1 1 d . . . . .
C13 C 0.6425(3) 0.4031(3) 0.3738(3) 0.0677(16) Uani 1 1 d . . . . .
H13 H 0.6627 0.4255 0.4051 0.081 Uiso 1 1 calc R U . . .
C14 C 0.5940(4) 0.3563(3) 0.3863(3) 0.0761(19) Uani 1 1 d . . . . .
H14 H 0.5812 0.3489 0.4256 0.091 Uiso 1 1 calc R U . . .
C15 C 0.5658(3) 0.3221(3) 0.3425(3) 0.0748(18) Uani 1 1 d . . . . .
H15 H 0.5343 0.2899 0.3510 0.090 Uiso 1 1 calc R U . . .
C16 C 0.5837(3) 0.3350(2) 0.2843(3) 0.0671(16) Uani 1 1 d . . . . .
H16 H 0.5646 0.3116 0.2530 0.081 Uiso 1 1 calc R U . . .
C17 C 0.6296(3) 0.3821(2) 0.2734(2) 0.0580(14) Uani 1 1 d . . . . .
C18 C 0.6513(3) 0.4037(2) 0.2122(2) 0.0595(15) Uani 1 1 d . . . . .
C19 C 0.7630(3) 0.5199(2) 0.1712(2) 0.0454(11) Uani 1 1 d . . . . .
C20 C 0.4963(3) 0.5135(4) 0.3199(3) 0.084(2) Uani 1 1 d . . . . .
H20 H 0.5024 0.5322 0.3574 0.101 Uiso 1 1 calc R U . . .
C21 C 0.4557(3) 0.4607(4) 0.3151(4) 0.089(2) Uani 1 1 d . . . . .
H21 H 0.4349 0.4438 0.3488 0.107 Uiso 1 1 calc R U . . .
C22 C 0.4452(3) 0.4322(4) 0.2606(4) 0.087(2) Uani 1 1 d . . . . .
H22 H 0.4167 0.3963 0.2566 0.104 Uiso 1 1 calc R U . . .
C23 C 0.4781(3) 0.4578(3) 0.2112(3) 0.0686(17) Uani 1 1 d . . . . .
H23 H 0.4728 0.4394 0.1735 0.082 Uiso 1 1 calc R U . . .
C24 C 0.5190(3) 0.5118(3) 0.2204(2) 0.0590(14) Uani 1 1 d . . . . .
C25 C 0.5569(2) 0.5434(2) 0.1714(2) 0.0484(11) Uani 1 1 d . . . . .
C26 C 0.67003(19) 0.66874(19) 0.16921(18) 0.0348(9) Uani 1 1 d . . . . .
C27 C 0.71038(18) 0.70907(18) 0.12796(18) 0.0315(8) Uani 1 1 d . . . . .
C28 C 0.7081(2) 0.7072(2) 0.06600(18) 0.0369(9) Uani 1 1 d . . . . .
H28 H 0.6798 0.6786 0.0458 0.044 Uiso 1 1 calc R U . . .
C29 C 0.7500 0.7500 0.0357(3) 0.0390(13) Uani 1 2 d S T P . .
Cl3 Cl 0.68360(15) 0.36561(18) 0.00569(13) 0.0736(8) Uani 0.5 1 d . U P A 1
O4 O 0.6255(2) 0.4020(3) 0.0234(2) 0.0340(12) Uani 0.5 1 d . . P A 1
O5 O 0.6674(5) 0.3074(6) -0.0292(5) 0.099(3) Uani 0.5 1 d . U P A 1
O6 O 0.7177(6) 0.3463(6) 0.0579(5) 0.111(3) Uani 0.5 1 d . U P A 1
O7 O 0.7260(5) 0.4061(6) -0.0264(5) 0.099(3) Uani 0.5 1 d . U P A 1

loop_
_atom_site_aniso_label
_atom_site_aniso_U_11
_atom_site_aniso_U_22
_atom_site_aniso_U_33
_atom_site_aniso_U_23
_atom_site_aniso_U_13
_atom_site_aniso_U_12
Fe1 0.0720(5) 0.0345(4) 0.0349(4) 0.0016(3) 0.0121(3) -0.0013(3)
Fe2 0.0409(6) 0.0465(7) 0.0240(6) 0.0023(4) -0.0002(4) -0.0127(4)
Fe3 0.0294(4) 0.0294(4) 0.0249(6) 0.000 0.000 0.000
Cl1 0.0791(9) 0.0826(9) 0.0327(6) 0.0006(6) 0.0075(6) 0.0238(7)
Cl2 0.0916(14) 0.0761(13) 0.0278(8) 0.000 0.000 -0.0250(11)
Cl4 0.0727(10) 0.1168(14) 0.0541(9) -0.0128(8) -0.0031(7) -0.0337(9)
O1 0.0532(18) 0.0402(16) 0.0293(15) 0.0022(12) 0.0023(13) -0.0009(13)
O2 0.076(2) 0.0423(17) 0.0304(16) 0.0003(13) 0.0075(15) -0.0140(16)
O3 0.0391(16) 0.0351(15) 0.0380(16) 0.0025(12) 0.0059(12) -0.0094(12)
O8 0.102(4) 0.276(9) 0.055(3) -0.043(4) 0.010(3) -0.035(5)
O9 0.081(3) 0.123(4) 0.102(4) -0.044(3) -0.001(3) -0.054(3)
O10 0.128(5) 0.100(4) 0.117(5) 0.018(3) -0.027(4) -0.066(3)
O11 0.102(4) 0.173(6) 0.064(3) 0.004(3) -0.008(3) 0.008(4)
N1 0.083(3) 0.039(2) 0.053(3) 0.0030(18) 0.025(2) 0.009(2)
N2 0.072(3) 0.087(3) 0.058(3) 0.000(2) -0.007(2) 0.044(3)
N3 0.063(2) 0.041(2) 0.036(2) 0.0003(16) 0.0067(17) 0.0105(18)
N4 0.055(2) 0.040(2) 0.038(2) -0.0016(15) 0.0002(17) 0.0146(17)
N5 0.0345(18) 0.046(2) 0.0295(18) 0.0023(14) -0.0003(14) -0.0002(15)
N6 0.086(3) 0.036(2) 0.048(2) 0.0039(18) 0.022(2) -0.009(2)
N7 0.126(4) 0.062(3) 0.049(3) -0.015(2) 0.028(3) -0.045(3)
N8 0.077(3) 0.040(2) 0.037(2) -0.0029(16) 0.0192(19) -0.006(2)
N9 0.078(3) 0.036(2) 0.041(2) -0.0067(16) 0.0154(19) -0.0228(19)
N10 0.060(3) 0.104(4) 0.041(2) 0.016(2) -0.009(2) -0.025(3)
N11 0.080(3) 0.059(3) 0.038(2) 0.0066(18) -0.011(2) -0.044(2)
N12 0.055(2) 0.051(2) 0.0328(19) 0.0001(16) 0.0001(17) -0.0230(18)
N13 0.051(2) 0.0372(19) 0.048(2) -0.0020(16) -0.0008(17) -0.0201(17)
N14 0.029(2) 0.032(2) 0.027(2) 0.000 0.000 -0.0038(19)
C1 0.110(5) 0.049(3) 0.072(4) -0.003(3) 0.037(4) 0.007(3)
C2 0.132(7) 0.051(4) 0.111(7) -0.005(4) 0.061(5) 0.027(4)
C3 0.098(5) 0.066(4) 0.091(5) -0.002(4) 0.025(4) 0.022(4)
C4 0.095(5) 0.061(4) 0.089(5) 0.013(3) 0.027(4) 0.036(3)
C5 0.086(4) 0.042(3) 0.063(4) 0.005(2) 0.026(3) 0.013(3)
C6 0.057(3) 0.043(3) 0.057(3) 0.004(2) 0.006(2) 0.015(2)
C7 0.039(2) 0.035(2) 0.032(2) 0.0037(16) -0.0002(17) -0.0013(17)
C8 0.036(2) 0.034(2) 0.038(2) 0.0045(17) -0.0023(17) -0.0052(17)
C9 0.044(2) 0.046(2) 0.031(2) 0.0073(18) -0.0049(18) 0.000(2)
C10 0.045(2) 0.051(3) 0.028(2) 0.0028(18) 0.0057(17) 0.001(2)
C11 0.038(2) 0.054(3) 0.037(2) 0.0039(19) 0.0047(18) 0.008(2)
C12 0.033(2) 0.051(3) 0.038(2) 0.0074(19) 0.0007(17) -0.0006(19)
C13 0.100(5) 0.054(3) 0.049(3) 0.006(2) 0.021(3) -0.012(3)
C14 0.116(5) 0.053(3) 0.059(4) 0.012(3) 0.034(4) -0.007(3)
C15 0.102(5) 0.047(3) 0.076(4) 0.002(3) 0.043(4) -0.020(3)
C16 0.101(5) 0.039(3) 0.062(3) -0.008(2) 0.030(3) -0.019(3)
C17 0.085(4) 0.035(2) 0.054(3) -0.002(2) 0.026(3) -0.002(2)
C18 0.094(4) 0.034(2) 0.051(3) -0.002(2) 0.027(3) -0.015(3)
C19 0.068(3) 0.033(2) 0.035(2) 0.0003(18) 0.012(2) 0.007(2)
C20 0.080(4) 0.128(6) 0.044(3) 0.030(3) -0.006(3) -0.030(4)
C21 0.064(4) 0.119(6) 0.084(5) 0.044(5) 0.002(3) -0.017(4)
C22 0.066(4) 0.089(5) 0.104(6) 0.040(4) -0.007(4) -0.037(3)
C23 0.062(3) 0.072(4) 0.072(4) 0.025(3) -0.017(3) -0.039(3)
C24 0.052(3) 0.070(3) 0.055(3) 0.014(3) -0.007(2) -0.020(3)
C25 0.046(3) 0.052(3) 0.047(3) 0.005(2) -0.002(2) -0.022(2)
C26 0.034(2) 0.036(2) 0.035(2) 0.0037(17) 0.0013(16) -0.0009(17)
C27 0.032(2) 0.0279(19) 0.035(2) -0.0007(15) -0.0026(16) -0.0014(15)
C28 0.042(2) 0.037(2) 0.033(2) -0.0051(16) -0.0039(17) -0.0053(18)
C29 0.049(4) 0.039(3) 0.029(3) 0.000 0.000 0.003(3)
Cl3 0.0697(17) 0.097(2) 0.0539(16) -0.0154(14) 0.0054(13) -0.0087(15)
O4 0.027(3) 0.041(3) 0.034(3) -0.011(2) 0.008(2) -0.013(2)
O5 0.095(5) 0.115(6) 0.087(5) -0.027(5) -0.009(5) 0.001(5)
O6 0.113(6) 0.141(6) 0.077(5) -0.011(5) -0.004(5) 0.011(6)
O7 0.072(5) 0.125(6) 0.100(5) -0.002(5) 0.039(4) -0.025(5)

loop_
_atom_type_symbol
_atom_type_description
_atom_type_scat_dispersion_real
_atom_type_scat_dispersion_imag
_atom_type_scat_source
C C 0.0033 0.0016 'International Tables Vol C Tables 4.2.6.8 and 6.1.1.4'
H H 0.0000 0.0000 'International Tables Vol C Tables 4.2.6.8 and 6.1.1.4'
Cl Cl 0.1484 0.1585 'International Tables Vol C Tables 4.2.6.8 and 6.1.1.4'
Fe Fe 0.3463 0.8444 'International Tables Vol C Tables 4.2.6.8 and 6.1.1.4'
N N 0.0061 0.0033 'International Tables Vol C Tables 4.2.6.8 and 6.1.1.4'
O O 0.0106 0.0060 'International Tables Vol C Tables 4.2.6.8 and 6.1.1.4'

loop_
_geom_angle_atom_site_label_1
_geom_angle_atom_site_label_2
_geom_angle_atom_site_label_3
_geom_angle
_geom_angle_site_symmetry_1
_geom_angle_site_symmetry_3
O1 Fe1 N1 149.00(16) . .
O1 Fe1 N6 91.99(14) . .
O2 Fe1 O1 98.30(13) . .
O2 Fe1 N1 90.68(15) . .
O2 Fe1 N6 149.56(16) . .
O2 Fe1 N8 75.53(14) . .
N3 Fe1 O1 75.18(13) . .
N3 Fe1 O2 115.26(15) . .
N3 Fe1 N1 74.16(16) . .
N3 Fe1 N6 95.04(17) . .
N3 Fe1 N8 168.11(16) . .
N6 Fe1 N1 95.08(17) . .
N8 Fe1 O1 109.25(16) . .
N8 Fe1 N1 101.71(18) . .
N8 Fe1 N6 74.03(16) . .
O1 Fe2 O2 147.81(12) . 7_576
O1 Fe2 N10 89.84(15) . .
O2 Fe2 N10 104.36(17) 7_576 .
O3 Fe2 O1 92.16(11) . .
O3 Fe2 O2 90.38(12) . 7_576
O3 Fe2 N10 148.36(15) . .
N5 Fe2 O1 75.14(12) . .
N5 Fe2 O2 73.68(13) . 7_576
N5 Fe2 O3 108.76(13) . .
N5 Fe2 N10 102.27(15) . .
N12 Fe2 O1 105.62(15) . .
N12 Fe2 O2 106.21(15) . 7_576
N12 Fe2 O3 77.02(13) . .
N12 Fe2 N5 174.19(15) . .
N12 Fe2 N10 72.05(16) . .
O3 Fe3 O3 150.30(15) 7_576 8_756
O3 Fe3 O3 93.76(4) 2_665 8_756
O3 Fe3 O3 93.77(4) . 8_756
O3 Fe3 O3 150.31(15) . 2_665
O3 Fe3 O3 93.76(4) 2_665 7_576
O3 Fe3 O3 93.76(4) . 7_576
N14 Fe3 O3 104.85(8) . 7_576
N14 Fe3 O3 104.85(8) 7_576 .
N14 Fe3 O3 75.15(8) 7_576 7_576
N14 Fe3 O3 75.15(8) . 2_665
N14 Fe3 O3 75.15(8) 7_576 8_756
N14 Fe3 O3 104.85(8) . 8_756
N14 Fe3 O3 104.85(8) 7_576 2_665
N14 Fe3 O3 75.15(8) . .
N14 Fe3 N14 180.0 7_576 .
O8 Cl4 O9 111.1(3) . .
O8 Cl4 O10 110.2(5) . .
O8 Cl4 O11 110.8(4) . .
O9 Cl4 O10 108.2(4) . .
O11 Cl4 O9 110.0(4) . .
O11 Cl4 O10 106.4(4) . .
Fe1 O1 Fe2 132.22(14) . .
C7 O1 Fe1 113.1(3) . .
C7 O1 Fe2 114.7(3) . .
Fe1 O2 Fe2 131.78(16) . 8_756
C19 O2 Fe1 113.0(3) . .
C19 O2 Fe2 114.4(3) . 8_756
Fe3 O3 Fe2 135.58(15) . .
C26 O3 Fe2 107.0(2) . .
C26 O3 Fe3 117.3(2) . .
C1 N1 Fe1 124.8(5) . .
C5 N1 Fe1 116.9(3) . .
C5 N1 C1 118.1(6) . .
N4 N3 Fe1 119.2(3) . .
C6 N3 Fe1 124.7(3) . .
C6 N3 N4 115.6(4) . .
C7 N4 N3 106.3(4) . .
C8 N5 Fe2 117.9(3) . .
C12 N5 Fe2 120.3(3) . .
C12 N5 C8 121.1(4) . .
C13 N6 Fe1 125.7(4) . .
C13 N6 C17 116.5(5) . .
C17 N6 Fe1 117.7(3) . .
N9 N8 Fe1 119.0(3) . .
C18 N8 Fe1 123.9(3) . .
C18 N8 N9 117.0(4) . .
C19 N9 N8 107.3(4) . .
C20 N10 Fe2 128.7(4) . .
C24 N10 Fe2 114.8(3) . .
C24 N10 C20 116.5(5) . .
N13 N12 Fe2 117.0(3) . .
C25 N12 Fe2 125.8(3) . .
C25 N12 N13 116.9(4) . .
C26 N13 N12 110.6(4) . .
C27 N14 Fe3 120.0(2) . .
C27 N14 Fe3 120.0(2) 2_665 .
C27 N14 C27 120.0(5) . 2_665
N1 C1 C2 121.5(8) . .
C3 C2 C1 120.1(7) . .
C2 C3 C4 120.9(7) . .
C3 C4 C5 115.7(7) . .
N1 C5 C4 123.7(5) . .
N1 C5 C6 113.9(5) . .
C4 C5 C6 122.3(6) . .
N2 C6 N3 126.5(4) . .
N2 C6 C5 123.5(5) . .
N3 C6 C5 110.0(5) . .
O1 C7 N4 125.1(4) . .
O1 C7 C8 116.7(4) . .
N4 C7 C8 118.1(4) . .
N5 C8 C7 114.6(4) . .
N5 C8 C9 120.5(4) . .
C9 C8 C7 124.9(4) . .
C10 C9 C8 117.9(4) . .
C9 C10 Cl1 119.3(3) . .
C9 C10 C11 121.6(4) . .
C11 C10 Cl1 119.2(3) . .
C12 C11 C10 117.0(4) . .
N5 C12 C11 121.9(4) . .
N5 C12 C19 114.1(4) . 7_576
C11 C12 C19 124.0(4) . 7_576
N6 C13 C14 121.4(6) . .
C15 C14 C13 120.5(6) . .
C14 C15 C16 119.1(5) . .
C17 C16 C15 119.0(6) . .
N6 C17 C18 111.9(4) . .
C16 C17 N6 123.4(5) . .
C16 C17 C18 124.7(5) . .
N7 C18 N8 124.9(5) . .
N7 C18 C17 122.8(5) . .
N8 C18 C17 112.3(5) . .
O2 C19 C12 115.5(4) . 8_756
N9 C19 O2 125.1(4) . .
N9 C19 C12 119.4(4) . 8_756
N10 C20 C21 123.4(7) . .
C20 C21 C22 120.0(6) . .
C21 C22 C23 118.6(6) . .
C24 C23 C22 117.4(6) . .
N10 C24 C23 124.1(5) . .
N10 C24 C25 113.4(4) . .
C23 C24 C25 122.5(5) . .
N11 C25 C24 123.7(4) . .
N12 C25 N11 122.5(4) . .
N12 C25 C24 113.9(4) . .
O3 C26 C27 116.0(3) . .
N13 C26 O3 127.0(4) . .
N13 C26 C27 117.0(4) . .
N14 C27 C26 111.3(4) . .
N14 C27 C28 122.5(4) . .
C28 C27 C26 126.2(3) . .
C29 C28 C27 116.8(4) . .
C28 C29 Cl2 119.2(3) 2_665 .
C28 C29 Cl2 119.2(3) . .
C28 C29 C28 121.5(5) 2_665 .
O4 Cl3 O5 112.2(5) . .
O6 Cl3 O4 108.1(5) . .
O6 Cl3 O5 109.5(7) . .
O7 Cl3 O4 110.2(6) . .
O7 Cl3 O5 109.8(7) . .
O7 Cl3 O6 106.9(7) . .

loop_
_geom_bond_atom_site_label_1
_geom_bond_atom_site_label_2
_geom_bond_distance
_geom_bond_site_symmetry_2
Fe1 O1 2.029(3) .
Fe1 O2 2.017(3) .
Fe1 N1 2.158(5) .
Fe1 N3 1.998(4) .
Fe1 N6 2.158(4) .
Fe1 N8 2.019(4) .
Fe2 O1 2.219(3) .
Fe2 O2 2.242(3) 7_576
Fe2 O3 2.151(3) .
Fe2 N5 2.095(4) .
Fe2 N10 2.297(5) .
Fe2 N12 2.012(4) .
Fe3 O3 2.090(3) 8_756
Fe3 O3 2.090(3) 7_576
Fe3 O3 2.090(3) .
Fe3 O3 2.090(3) 2_665
Fe3 N14 2.070(4) .
Fe3 N14 2.070(4) 7_576
Cl1 C10 1.725(4) .
Cl2 C29 1.721(6) .
Cl4 O8 1.411(5) .
Cl4 O9 1.421(5) .
Cl4 O10 1.441(6) .
Cl4 O11 1.411(5) .
O1 C7 1.295(5) .
O2 Fe2 2.242(3) 8_756
O2 C19 1.327(6) .
O3 C26 1.310(5) .
N1 C1 1.335(7) .
N1 C5 1.331(8) .
N2 C6 1.304(7) .
N3 N4 1.412(5) .
N3 C6 1.337(6) .
N4 C7 1.298(5) .
N5 C8 1.348(5) .
N5 C12 1.328(6) .
N6 C13 1.349(7) .
N6 C17 1.361(7) .
N7 C18 1.295(7) .
N8 N9 1.402(5) .
N8 C18 1.328(7) .
N9 C19 1.279(6) .
N10 C20 1.346(7) .
N10 C24 1.332(7) .
N11 C25 1.317(6) .
N12 N13 1.387(5) .
N12 C25 1.309(6) .
N13 C26 1.307(5) .
N14 C27 1.330(4) .
N14 C27 1.330(4) 2_665
C1 C2 1.365(11) .
C2 C3 1.331(12) .
C3 C4 1.387(9) .
C4 C5 1.388(9) .
C5 C6 1.508(7) .
C7 C8 1.478(6) .
C8 C9 1.385(6) .
C9 C10 1.379(6) .
C10 C11 1.389(6) .
C11 C12 1.380(6) .
C12 C19 1.490(6) 7_576
C13 C14 1.392(8) .
C14 C15 1.330(9) .
C15 C16 1.379(8) .
C16 C17 1.352(8) .
C17 C18 1.505(7) .
C19 C12 1.490(6) 8_756
C20 C21 1.352(10) .
C21 C22 1.367(11) .
C22 C23 1.391(9) .
C23 C24 1.386(8) .
C24 C25 1.485(7) .
C26 C27 1.478(5) .
C27 C28 1.390(6) .
C28 C29 1.389(5) .
C29 C28 1.389(5) 2_665
Cl3 O4 1.441(6) .
Cl3 O5 1.450(10) .
Cl3 O6 1.414(11) .
Cl3 O7 1.386(9) .

loop_
_smtbx_masks_void_nr
_smtbx_masks_void_average_x
_smtbx_masks_void_average_y
_smtbx_masks_void_average_z
_smtbx_masks_void_volume
_smtbx_masks_void_count_electrons
1 -0.789 -0.944 -0.330 2772.8 589.9
